data_7025778
loop_
_publ_author_name
'Waddell, Paul G.'
'Slawin, Alexandra M. Z.'
'Woollins, J. Derek'

_publ_section_title
;
 Correlating Pt-P bond lengths and Pt-P coupling constants.
;
_journal_issue 37
_journal_name_full 'Dalton transactions (Cambridge, England : 2003)'
_journal_page_first 8620
_journal_page_last 8625
_journal_paper_doi 10.1039/c003256e
_journal_volume 39
_journal_year 2010
_chemical_formula_moiety 'C6 H18 Br2 O6 P2 Pt '
_chemical_formula_sum 'C6 H18 Br2 O6 P2 Pt'
_chemical_formula_weight 603.05
_space_group_IT_number 33
_symmetry_cell_setting orthorhombic
_symmetry_Int_Tables_number 33
_symmetry_space_group_name_Hall 'P 2c -2n'
_symmetry_space_group_name_H-M 'P n a 21'
_audit_creation_date 2009-11-12
_audit_creation_method 'by CrystalStructure 3.8'
_cell_angle_alpha 90.0000
_cell_angle_beta 90.0000
_cell_angle_gamma 90.0000
_cell_formula_units_Z 4
_cell_length_a 12.6116(9)
_cell_length_b 7.6773(6)
_cell_length_c 16.0931(12)
_cell_measurement_reflns_used 14670
_cell_measurement_temperature 125.1
_cell_measurement_theta_max 27.5
_cell_measurement_theta_min 3.0
_cell_volume 1558.2(2)
_computing_cell_refinement PROCESS-AUTO
_computing_data_collection PROCESS-AUTO
_computing_data_reduction CrystalStructure
_computing_publication_material 'CrystalStructure 3.8'
_computing_structure_refinement SHELXL
_computing_structure_solution SIR97
_diffrn_ambient_temperature 125.1
_diffrn_detector_area_resol_mean 6.85
_diffrn_measured_fraction_theta_full 0.998
_diffrn_measured_fraction_theta_max 0.770
_diffrn_measurement_device_type 'Rigaku SCXmini'
_diffrn_measurement_method \w
_diffrn_radiation_type 'Mo K\a'
_diffrn_radiation_wavelength 0.71075
_diffrn_reflns_av_R_equivalents 0.085
_diffrn_reflns_limit_h_max 16
_diffrn_reflns_limit_h_min -16
_diffrn_reflns_limit_k_max 9
_diffrn_reflns_limit_k_min -9
_diffrn_reflns_limit_l_max 20
_diffrn_reflns_limit_l_min -20
_diffrn_reflns_number 12415
_diffrn_reflns_theta_full 25.00
_diffrn_reflns_theta_max 27.48
_exptl_absorpt_coefficient_mu 14.328
_exptl_absorpt_correction_T_max 0.4333
_exptl_absorpt_correction_T_min 0.2386
_exptl_absorpt_correction_type multi-scan
_exptl_absorpt_process_details CrystalClear
_exptl_crystal_colour Colorless
_exptl_crystal_density_diffrn 2.570
_exptl_crystal_density_method 'not measured'
_exptl_crystal_description Prism
_exptl_crystal_F_000 1120.00
_exptl_crystal_size_max 0.14
_exptl_crystal_size_mid 0.11
_exptl_crystal_size_min 0.07
_refine_diff_density_max 1.36
_refine_diff_density_min -0.92
_refine_ls_abs_structure_details 'Flack, H. D. (1983), Acta Cryst. A39, 876-881. 1310 Friedel Pairs'
_refine_ls_abs_structure_Flack -0.009(12)
_refine_ls_extinction_method none
_refine_ls_goodness_of_fit_ref 1.054
_refine_ls_hydrogen_treatment refall
_refine_ls_number_parameters 161
_refine_ls_number_reflns 2730
_refine_ls_R_factor_gt 0.0335
_refine_ls_shift/su_max 0.0000
_refine_ls_structure_factor_coef Fsqd
_refine_ls_weighting_details 'w = 1/[\s^2^(Fo^2^)+(0.0240P)^2^+0.0000P] where P=(Fo^2^+2Fc^2^)/3'
_refine_ls_weighting_scheme calc
_refine_ls_wR_factor_ref 0.0664
_reflns_number_gt 2553
_reflns_number_total 2730
_reflns_threshold_expression F^2^>2.0\s(F^2^)
_cod_data_source_file c003256e.txt
_cod_data_source_block '_5'
_cod_original_formula_sum 'C6 H18 Br2 O6 P2 Pt '
_cod_database_code 7025778

loop_
_symmetry_equiv_pos_site_id
_symmetry_equiv_pos_as_xyz
1 +X,+Y,+Z
2 1/2-X,1/2+Y,1/2+Z
3 1/2+X,1/2-Y,+Z
4 -X,-Y,1/2+Z

loop_
_atom_site_label
_atom_site_type_symbol
_atom_site_fract_x
_atom_site_fract_y
_atom_site_fract_z
_atom_site_U_iso_or_equiv
_atom_site_adp_type
_atom_site_occupancy
_atom_site_symmetry_multiplicity
_atom_site_calc_flag
_atom_site_refinement_flags
Pt(1) Pt 0.18519(3) 0.01733(4) 0.06495(4) 0.01308(10) Uani 1.00 1 d .
Br(1) Br 0.30583(9) -0.18586(14) -0.00787(6) 0.0269(2) Uani 1.00 1 d .
Br(2) Br 0.23774(9) -0.12059(14) 0.19774(6) 0.0262(2) Uani 1.00 1 d .
P(1) P 0.1419(2) 0.1136(3) -0.06044(14) 0.0135(5) Uani 1.00 1 d .
P(2) P 0.0838(2) 0.2084(3) 0.12966(15) 0.0153(5) Uani 1.00 1 d .
O(1) O 0.0382(5) 0.2267(8) -0.0602(3) 0.0186(15) Uani 1.00 1 d .
O(2) O 0.2297(5) 0.2192(8) -0.1074(3) 0.0194(15) Uani 1.00 1 d .
O(3) O 0.1225(5) -0.0290(7) -0.1295(3) 0.0167(15) Uani 1.00 1 d .
O(4) O 0.0971(5) 0.3937(7) 0.0907(3) 0.0196(16) Uani 1.00 1 d .
O(5) O -0.0382(5) 0.1722(8) 0.1274(4) 0.0211(15) Uani 1.00 1 d .
O(6) O 0.1014(5) 0.2340(8) 0.2259(3) 0.0228(16) Uani 1.00 1 d .
C(1) C 0.0030(8) 0.3105(13) -0.1353(6) 0.029(2) Uani 1.00 1 d .
C(2) C 0.2691(9) 0.3748(13) -0.0688(6) 0.029(2) Uani 1.00 1 d .
C(3) C 0.0505(9) -0.1730(13) -0.1119(6) 0.030(2) Uani 1.00 1 d .
C(4) C 0.0337(10) 0.5408(12) 0.1208(6) 0.034(3) Uani 1.00 1 d .
C(5) C -0.0807(9) 0.0013(12) 0.1428(7) 0.029(2) Uani 1.00 1 d .
C(6) C 0.1998(8) 0.3104(15) 0.2548(6) 0.029(2) Uani 1.00 1 d .
H(1) H 0.0640 0.3613 -0.1642 0.035 Uiso 1.00 1 c R
H(2) H -0.0477 0.4028 -0.1214 0.035 Uiso 1.00 1 c R
H(3) H -0.0314 0.2247 -0.1715 0.035 Uiso 1.00 1 c R
H(4) H 0.2099 0.4403 -0.0448 0.034 Uiso 1.00 1 c R
H(5) H 0.3050 0.4468 -0.1105 0.034 Uiso 1.00 1 c R
H(6) H 0.3194 0.3437 -0.0249 0.034 Uiso 1.00 1 c R
H(7) H 0.0893 -0.2663 -0.0836 0.037 Uiso 1.00 1 c R
H(8) H 0.0211 -0.2175 -0.1641 0.037 Uiso 1.00 1 c R
H(9) H -0.0073 -0.1320 -0.0762 0.037 Uiso 1.00 1 c R
H(10) H -0.0401 0.5263 0.1030 0.040 Uiso 1.00 1 c R
H(11) H 0.0621 0.6496 0.0979 0.040 Uiso 1.00 1 c R
H(12) H 0.0367 0.5450 0.1817 0.040 Uiso 1.00 1 c R
H(13) H -0.0445 -0.0836 0.1072 0.035 Uiso 1.00 1 c R
H(14) H -0.1568 0.0007 0.1303 0.035 Uiso 1.00 1 c R
H(15) H -0.0697 -0.0296 0.2012 0.035 Uiso 1.00 1 c R
H(16) H 0.2597 0.2425 0.2336 0.035 Uiso 1.00 1 c R
H(17) H 0.2010 0.3099 0.3157 0.035 Uiso 1.00 1 c R
H(18) H 0.2051 0.4306 0.2347 0.035 Uiso 1.00 1 c R

loop_
_atom_site_aniso_label
_atom_site_aniso_U_11
_atom_site_aniso_U_22
_atom_site_aniso_U_33
_atom_site_aniso_U_12
_atom_site_aniso_U_13
_atom_site_aniso_U_23
Pt(1) 0.01251(18) 0.01654(16) 0.01019(15) 0.00042(14) -0.0001(2) 0.0002(2)
Br(1) 0.0267(6) 0.0317(6) 0.0222(5) 0.0094(5) -0.0019(5) -0.0042(4)
Br(2) 0.0321(6) 0.0316(5) 0.0149(4) 0.0053(5) -0.0036(4) 0.0056(4)
P(1) 0.0117(14) 0.0176(12) 0.0112(11) -0.0010(11) 0.0000(10) 0.0005(10)
P(2) 0.0111(14) 0.0197(12) 0.0153(12) 0.0002(11) -0.0008(11) -0.0030(10)
O(1) 0.019(4) 0.028(3) 0.008(3) 0.006(3) -0.002(2) 0.004(2)
O(2) 0.023(4) 0.020(3) 0.015(3) 0.001(3) 0.001(3) -0.007(2)
O(3) 0.016(4) 0.022(3) 0.012(3) -0.001(3) 0.001(2) -0.002(2)
O(4) 0.030(4) 0.015(3) 0.014(3) 0.008(3) 0.006(2) -0.000(2)
O(5) 0.010(3) 0.025(3) 0.028(3) -0.002(3) 0.000(3) -0.002(3)
O(6) 0.024(4) 0.040(4) 0.004(3) -0.003(3) 0.002(2) -0.008(2)
C(1) 0.020(6) 0.040(6) 0.027(5) -0.004(5) -0.004(5) 0.010(5)
C(2) 0.030(7) 0.029(5) 0.027(5) -0.015(5) 0.001(5) 0.001(5)
C(3) 0.047(8) 0.024(5) 0.021(5) 0.001(5) -0.012(5) -0.005(4)
C(4) 0.053(9) 0.017(5) 0.031(6) 0.005(5) -0.011(6) -0.000(4)
C(5) 0.018(6) 0.027(5) 0.042(6) -0.006(5) 0.010(5) -0.012(5)
C(6) 0.030(7) 0.034(6) 0.024(6) 0.000(6) -0.003(5) -0.003(5)

loop_
_atom_type_symbol
_atom_type_description
_atom_type_scat_dispersion_real
_atom_type_scat_dispersion_imag
_atom_type_scat_source
Pt Pt -1.703 8.390
;
International Tables for Crystallography
(1992, Vol. C, Tables 4.2.6.8 and 6.1.1.4)
;
Br Br -0.290 2.459
;
International Tables for Crystallography
(1992, Vol. C, Tables 4.2.6.8 and 6.1.1.4)
;
P P 0.102 0.094
;
International Tables for Crystallography
(1992, Vol. C, Tables 4.2.6.8 and 6.1.1.4)
;
O O 0.011 0.006
;
International Tables for Crystallography
(1992, Vol. C, Tables 4.2.6.8 and 6.1.1.4)
;
C C 0.003 0.002
;
International Tables for Crystallography
(1992, Vol. C, Tables 4.2.6.8 and 6.1.1.4)
;
H H 0.000 0.000
;
International Tables for Crystallography
(1992, Vol. C, Table 6.1.1.4)
;

loop_
_geom_angle_atom_site_label_1
_geom_angle_atom_site_label_2
_geom_angle_atom_site_label_3
_geom_angle
_geom_angle_publ_flag
Br(1) Pt(1) Br(2) 88.54(3) yes
Br(1) Pt(1) P(1) 86.02(7) yes
Br(1) Pt(1) P(2) 177.17(7) yes
Br(2) Pt(1) P(1) 173.84(7) yes
Br(2) Pt(1) P(2) 91.83(7) yes
P(1) Pt(1) P(2) 93.74(9) yes
Pt(1) P(1) O(1) 112.8(2) yes
Pt(1) P(1) O(2) 115.9(2) yes
Pt(1) P(1) O(3) 116.6(2) yes
O(1) P(1) O(2) 107.7(3) yes
O(1) P(1) O(3) 104.8(3) yes
O(2) P(1) O(3) 97.4(3) yes
Pt(1) P(2) O(4) 110.7(2) yes
Pt(1) P(2) O(5) 116.2(2) yes
Pt(1) P(2) O(6) 117.7(2) yes
O(4) P(2) O(5) 104.9(3) yes
O(4) P(2) O(6) 105.4(3) yes
O(5) P(2) O(6) 100.5(3) yes
P(1) O(1) C(1) 120.2(6) yes
P(1) O(2) C(2) 117.9(6) yes
P(1) O(3) C(3) 119.1(5) yes
P(2) O(4) C(4) 120.7(6) yes
P(2) O(5) C(5) 121.6(6) yes
P(2) O(6) C(6) 119.1(6) yes
O(1) C(1) H(1) 109.5 no
O(1) C(1) H(2) 109.5 no
O(1) C(1) H(3) 109.5 no
H(1) C(1) H(2) 109.5 no
H(1) C(1) H(3) 109.5 no
H(2) C(1) H(3) 109.5 no
O(2) C(2) H(4) 109.5 no
O(2) C(2) H(5) 109.5 no
O(2) C(2) H(6) 109.5 no
H(4) C(2) H(5) 109.5 no
H(4) C(2) H(6) 109.5 no
H(5) C(2) H(6) 109.5 no
O(3) C(3) H(7) 109.5 no
O(3) C(3) H(8) 109.5 no
O(3) C(3) H(9) 109.5 no
H(7) C(3) H(8) 109.5 no
H(7) C(3) H(9) 109.5 no
H(8) C(3) H(9) 109.5 no
O(4) C(4) H(10) 109.5 no
O(4) C(4) H(11) 109.5 no
O(4) C(4) H(12) 109.5 no
H(10) C(4) H(11) 109.5 no
H(10) C(4) H(12) 109.5 no
H(11) C(4) H(12) 109.5 no
O(5) C(5) H(13) 109.5 no
O(5) C(5) H(14) 109.5 no
O(5) C(5) H(15) 109.5 no
H(13) C(5) H(14) 109.5 no
H(13) C(5) H(15) 109.5 no
H(14) C(5) H(15) 109.5 no
O(6) C(6) H(16) 109.5 no
O(6) C(6) H(17) 109.5 no
O(6) C(6) H(18) 109.5 no
H(16) C(6) H(17) 109.5 no
H(16) C(6) H(18) 109.5 no
H(17) C(6) H(18) 109.5 no

loop_
_geom_bond_atom_site_label_1
_geom_bond_atom_site_label_2
_geom_bond_distance
_geom_bond_publ_flag
Pt(1) Br(1) 2.4742(11) yes
Pt(1) Br(2) 2.4753(11) yes
Pt(1) P(1) 2.217(2) yes
Pt(1) P(2) 2.207(2) yes
P(1) O(1) 1.570(7) yes
P(1) O(2) 1.566(7) yes
P(1) O(3) 1.579(6) yes
P(2) O(4) 1.563(6) yes
P(2) O(5) 1.565(7) yes
P(2) O(6) 1.577(6) yes
O(1) C(1) 1.439(12) yes
O(2) C(2) 1.435(12) yes
O(3) C(3) 1.458(12) yes
O(4) C(4) 1.466(12) yes
O(5) C(5) 1.438(11) yes
O(6) C(6) 1.449(13) yes
C(1) H(1) 0.980 no
C(1) H(2) 0.980 no
C(1) H(3) 0.980 no
C(2) H(4) 0.980 no
C(2) H(5) 0.980 no
C(2) H(6) 0.980 no
C(3) H(7) 0.980 no
C(3) H(8) 0.980 no
C(3) H(9) 0.980 no
C(4) H(10) 0.980 no
C(4) H(11) 0.980 no
C(4) H(12) 0.980 no
C(5) H(13) 0.980 no
C(5) H(14) 0.980 no
C(5) H(15) 0.980 no
C(6) H(16) 0.980 no
C(6) H(17) 0.980 no
C(6) H(18) 0.980 no

loop_
_geom_contact_atom_site_label_1
_geom_contact_atom_site_label_2
_geom_contact_distance
_geom_contact_site_symmetry_2
Pt(1) O(1) 3.175(6) .
Pt(1) O(2) 3.226(6) .
Pt(1) O(3) 3.247(6) .
Pt(1) O(4) 3.123(6) .
Pt(1) O(5) 3.219(6) .
Pt(1) O(6) 3.255(6) .
Pt(1) C(5) 3.582(11) .
Br(1) Br(2) 3.4550(13) .
Br(1) P(1) 3.206(2) .
Br(1) O(3) 3.260(6) .
Br(1) C(2) 3.543(10) 1_545
Br(2) Br(1) 3.4550(13) .
Br(2) P(2) 3.368(2) .
Br(2) O(2) 3.394(6) 2_545
Br(2) O(6) 3.252(6) .
Br(2) C(6) 3.467(11) .
P(1) Br(1) 3.206(2) .
P(1) P(2) 3.229(3) .
P(1) O(4) 3.296(6) .
P(1) C(1) 2.609(11) .
P(1) C(2) 2.572(11) .
P(1) C(3) 2.619(10) .
P(2) Br(2) 3.368(2) .
P(2) P(1) 3.229(3) .
P(2) O(1) 3.113(6) .
P(2) C(4) 2.633(10) .
P(2) C(5) 2.623(11) .
P(2) C(6) 2.609(10) .
O(1) Pt(1) 3.175(6) .
O(1) P(2) 3.113(6) .
O(1) O(2) 2.532(9) .
O(1) O(3) 2.495(8) .
O(1) O(4) 2.846(8) .
O(1) O(5) 3.197(8) .
O(1) C(2) 3.130(13) .
O(1) C(2) 3.484(13) 3_455
O(1) C(3) 3.183(11) .
O(2) Pt(1) 3.226(6) .
O(2) Br(2) 3.394(6) 2_554
O(2) O(1) 2.532(9) .
O(2) O(3) 2.363(9) .
O(2) C(1) 2.978(13) .
O(2) C(1) 3.483(13) 3_555
O(3) Pt(1) 3.247(6) .
O(3) Br(1) 3.260(6) .
O(3) O(1) 2.495(8) .
O(3) O(2) 2.363(9) .
O(3) C(1) 3.013(12) .
O(3) C(6) 3.164(12) 2_544
O(4) Pt(1) 3.123(6) .
O(4) P(1) 3.296(6) .
O(4) O(1) 2.846(8) .
O(4) O(5) 2.480(9) .
O(4) O(6) 2.497(8) .
O(4) C(2) 3.365(12) .
O(4) C(6) 3.009(12) .
O(5) Pt(1) 3.219(6) .
O(5) O(1) 3.197(8) .
O(5) O(4) 2.480(9) .
O(5) O(6) 2.416(9) .
O(5) C(4) 2.974(11) .
O(6) Pt(1) 3.255(6) .
O(6) Br(2) 3.252(6) .
O(6) O(4) 2.497(8) .
O(6) O(5) 2.416(9) .
O(6) C(3) 3.271(12) 4_555
O(6) C(4) 3.023(12) .
O(6) C(5) 3.202(13) .
C(1) P(1) 2.609(11) .
C(1) O(2) 2.978(13) .
C(1) O(2) 3.483(13) 3_455
C(1) O(3) 3.013(12) .
C(1) C(2) 3.557(15) .
C(1) C(2) 3.445(15) 3_455
C(2) Br(1) 3.543(10) 1_565
C(2) P(1) 2.572(11) .
C(2) O(1) 3.130(13) .
C(2) O(1) 3.484(13) 3_555
C(2) O(4) 3.365(12) .
C(2) C(1) 3.557(15) .
C(2) C(1) 3.445(15) 3_555
C(3) P(1) 2.619(10) .
C(3) O(1) 3.183(11) .
C(3) O(6) 3.271(12) 4_554
C(4) P(2) 2.633(10) .
C(4) O(5) 2.974(11) .
C(4) O(6) 3.023(12) .
C(4) C(6) 3.488(15) .
C(5) Pt(1) 3.582(11) .
C(5) P(2) 2.623(11) .
C(5) O(6) 3.202(13) .
C(6) Br(2) 3.467(11) .
C(6) P(2) 2.609(10) .
C(6) O(3) 3.164(12) 2_555
C(6) O(4) 3.009(12) .
C(6) C(4) 3.488(15) .
Pt(1) H(6) 3.351 .
Pt(1) H(7) 3.452 .
Pt(1) H(9) 3.517 .
Pt(1) H(10) 3.534 3_555
Pt(1) H(11) 3.266 1_545
Pt(1) H(13) 3.075 .
Pt(1) H(16) 3.352 .
Br(1) H(2) 3.387 3_555
Br(1) H(4) 3.171 1_545
Br(1) H(5) 3.269 1_545
Br(1) H(7) 3.054 .
Br(1) H(9) 2.953 3_545
Br(1) H(10) 2.909 3_555
Br(1) H(13) 3.182 3_545
Br(1) H(14) 3.318 3_545
Br(1) H(17) 2.841 2_544
Br(2) H(1) 3.348 2_545
Br(2) H(3) 3.441 4_555
Br(2) H(5) 3.175 2_545
Br(2) H(10) 3.271 3_555
Br(2) H(11) 3.256 1_545
Br(2) H(14) 3.386 3_545
Br(2) H(16) 2.860 .
Br(2) H(18) 3.521 1_545
P(1) H(1) 2.714 .
P(1) H(2) 3.407 .
P(1) H(3) 2.948 .
P(1) H(4) 2.662 .
P(1) H(5) 3.380 .
P(1) H(6) 2.909 .
P(1) H(7) 3.014 .
P(1) H(8) 3.401 .
P(1) H(9) 2.676 .
P(2) H(8) 3.573 4_555
P(2) H(10) 2.930 .
P(2) H(11) 3.436 .
P(2) H(12) 2.780 .
P(2) H(13) 2.789 .
P(2) H(14) 3.428 .
P(2) H(15) 2.901 .
P(2) H(16) 2.791 .
P(2) H(17) 3.429 .
P(2) H(18) 2.847 .
O(1) H(1) 1.993 .
O(1) H(2) 1.993 .
O(1) H(3) 1.993 .
O(1) H(4) 2.728 .
O(1) H(5) 3.328 3_455
O(1) H(6) 2.868 3_455
O(1) H(9) 2.825 .
O(2) H(1) 2.528 .
O(2) H(2) 2.968 3_555
O(2) H(3) 3.450 .
O(2) H(3) 3.214 3_555
O(2) H(4) 1.990 .
O(2) H(5) 1.990 .
O(2) H(6) 1.990 .
O(2) H(17) 3.488 2_544
O(2) H(18) 3.471 2_544
O(3) H(1) 3.136 .
O(3) H(3) 2.831 .
O(3) H(7) 2.010 .
O(3) H(8) 2.010 .
O(3) H(9) 2.010 .
O(3) H(15) 2.841 4_554
O(3) H(16) 3.184 2_544
O(3) H(17) 2.695 2_544
O(3) H(18) 3.099 2_544
O(4) H(4) 2.628 .
O(4) H(6) 3.387 .
O(4) H(10) 2.017 .
O(4) H(11) 2.017 .
O(4) H(12) 2.017 .
O(4) H(14) 3.271 3_555
O(4) H(16) 3.293 .
O(4) H(18) 2.702 .
O(5) H(6) 3.040 3_455
O(5) H(8) 3.379 4_555
O(5) H(10) 2.747 .
O(5) H(12) 3.138 .
O(5) H(13) 1.992 .
O(5) H(14) 1.992 .
O(5) H(15) 1.992 .
O(5) H(16) 3.137 3_455
O(6) H(8) 2.352 4_555
O(6) H(9) 3.487 4_555
O(6) H(10) 3.483 .
O(6) H(12) 2.621 .
O(6) H(15) 2.985 .
O(6) H(16) 2.002 .
O(6) H(17) 2.002 .
O(6) H(18) 2.002 .
C(1) H(4) 3.150 .
C(1) H(5) 3.209 3_455
C(1) H(6) 3.150 3_455
C(1) H(7) 3.526 1_565
C(1) H(9) 3.531 .
C(1) H(12) 3.187 4_564
C(1) H(15) 3.504 4_554
C(2) H(1) 3.009 .
C(2) H(2) 3.255 3_555
C(2) H(3) 3.105 3_555
C(2) H(7) 3.576 1_565
C(2) H(9) 3.445 3_555
C(2) H(14) 3.472 3_555
C(3) H(2) 3.487 1_545
C(3) H(3) 3.362 .
C(3) H(5) 3.550 3_455
C(3) H(15) 3.395 4_554
C(3) H(16) 3.511 2_544
C(3) H(17) 3.346 2_544
C(3) H(17) 3.539 4_554
C(4) H(4) 3.555 .
C(4) H(13) 3.055 1_565
C(4) H(18) 2.957 .
C(5) H(6) 3.206 3_455
C(5) H(11) 3.325 1_545
C(5) H(16) 3.171 3_455
C(5) H(18) 3.124 3_455
C(6) H(2) 3.534 4_565
C(6) H(5) 3.535 2_545
C(6) H(8) 3.157 4_555
C(6) H(12) 2.976 .
C(6) H(14) 3.064 3_555
C(6) H(15) 3.468 3_555
H(1) Br(2) 3.348 2_554
H(1) P(1) 2.714 .
H(1) O(1) 1.993 .
H(1) O(2) 2.528 .
H(1) O(3) 3.136 .
H(1) C(2) 3.009 .
H(1) H(2) 1.600 .
H(1) H(3) 1.600 .
H(1) H(4) 2.728 .
H(1) H(5) 3.227 .
H(1) H(7) 3.155 1_565
H(1) H(8) 3.279 1_565
H(1) H(12) 2.879 4_564
H(1) H(15) 3.344 4_554
H(2) Br(1) 3.387 3_455
H(2) P(1) 3.407 .
H(2) O(1) 1.993 .
H(2) O(2) 2.968 3_455
H(2) C(2) 3.255 3_455
H(2) C(3) 3.487 1_565
H(2) C(6) 3.534 4_564
H(2) H(1) 1.600 .
H(2) H(3) 1.600 .
H(2) H(4) 3.487 .
H(2) H(5) 3.269 3_455
H(2) H(6) 2.967 3_455
H(2) H(7) 3.132 1_565
H(2) H(8) 3.118 1_565
H(2) H(12) 3.197 4_564
H(2) H(17) 3.103 4_564
H(2) H(18) 3.307 4_564
H(3) Br(2) 3.441 4_554
H(3) P(1) 2.948 .
H(3) O(1) 1.993 .
H(3) O(2) 3.450 .
H(3) O(2) 3.214 3_455
H(3) O(3) 2.831 .
H(3) C(2) 3.105 3_455
H(3) C(3) 3.362 .
H(3) H(1) 1.600 .
H(3) H(2) 1.600 .
H(3) H(5) 2.637 3_455
H(3) H(6) 3.063 3_455
H(3) H(8) 3.460 .
H(3) H(9) 3.153 .
H(3) H(12) 2.953 4_564
H(3) H(15) 2.840 4_554
H(4) Br(1) 3.171 1_565
H(4) P(1) 2.662 .
H(4) O(1) 2.728 .
H(4) O(2) 1.990 .
H(4) O(4) 2.628 .
H(4) C(1) 3.150 .
H(4) C(4) 3.555 .
H(4) H(1) 2.728 .
H(4) H(2) 3.487 .
H(4) H(5) 1.600 .
H(4) H(6) 1.600 .
H(4) H(7) 2.789 1_565
H(4) H(11) 3.366 .
H(4) H(14) 3.312 3_555
H(5) Br(1) 3.269 1_565
H(5) Br(2) 3.175 2_554
H(5) P(1) 3.380 .
H(5) O(1) 3.328 3_555
H(5) O(2) 1.990 .
H(5) C(1) 3.209 3_555
H(5) C(3) 3.550 3_555
H(5) C(6) 3.535 2_554
H(5) H(1) 3.227 .
H(5) H(2) 3.269 3_555
H(5) H(3) 2.637 3_555
H(5) H(4) 1.600 .
H(5) H(6) 1.600 .
H(5) H(7) 3.527 1_565
H(5) H(8) 3.534 3_555
H(5) H(9) 2.816 3_555
H(5) H(16) 3.480 2_554
H(5) H(17) 3.031 2_554
H(6) Pt(1) 3.351 .
H(6) P(1) 2.909 .
H(6) O(1) 2.868 3_555
H(6) O(2) 1.990 .
H(6) O(4) 3.387 .
H(6) O(5) 3.040 3_555
H(6) C(1) 3.150 3_555
H(6) C(5) 3.206 3_555
H(6) H(2) 2.967 3_555
H(6) H(3) 3.063 3_555
H(6) H(4) 1.600 .
H(6) H(5) 1.600 .
H(6) H(9) 3.219 3_555
H(6) H(13) 3.295 3_555
H(6) H(14) 2.784 3_555
H(7) Pt(1) 3.452 .
H(7) Br(1) 3.054 .
H(7) P(1) 3.014 .
H(7) O(3) 2.010 .
H(7) C(1) 3.526 1_545
H(7) C(2) 3.576 1_545
H(7) H(1) 3.155 1_545
H(7) H(2) 3.132 1_545
H(7) H(4) 2.789 1_545
H(7) H(5) 3.527 1_545
H(7) H(8) 1.600 .
H(7) H(9) 1.600 .
H(7) H(11) 3.012 1_545
H(7) H(16) 3.505 2_544
H(7) H(17) 3.156 2_544
H(8) P(1) 3.401 .
H(8) P(2) 3.573 4_554
H(8) O(3) 2.010 .
H(8) O(5) 3.379 4_554
H(8) O(6) 2.352 4_554
H(8) C(6) 3.157 4_554
H(8) H(1) 3.279 1_545
H(8) H(2) 3.118 1_545
H(8) H(3) 3.460 .
H(8) H(5) 3.534 3_455
H(8) H(7) 1.600 .
H(8) H(9) 1.600 .
H(8) H(15) 2.944 4_554
H(8) H(16) 3.231 2_544
H(8) H(17) 3.526 2_544
H(8) H(17) 2.908 4_554
H(9) Pt(1) 3.517 .
H(9) Br(1) 2.953 3_445
H(9) P(1) 2.676 .
H(9) O(1) 2.825 .
H(9) O(3) 2.010 .
H(9) O(6) 3.487 4_554
H(9) C(1) 3.531 .
H(9) C(2) 3.445 3_455
H(9) H(3) 3.153 .
H(9) H(5) 2.816 3_455
H(9) H(6) 3.219 3_455
H(9) H(7) 1.600 .
H(9) H(8) 1.600 .
H(9) H(11) 3.381 1_545
H(9) H(13) 3.012 .
H(9) H(17) 3.296 4_554
H(10) Pt(1) 3.534 3_455
H(10) Br(1) 2.909 3_455
H(10) Br(2) 3.271 3_455
H(10) P(2) 2.930 .
H(10) O(4) 2.017 .
H(10) O(5) 2.747 .
H(10) O(6) 3.483 .
H(10) H(11) 1.600 .
H(10) H(12) 1.600 .
H(10) H(13) 2.996 1_565
H(11) Pt(1) 3.266 1_565
H(11) Br(2) 3.256 1_565
H(11) P(2) 3.436 .
H(11) O(4) 2.017 .
H(11) C(5) 3.325 1_565
H(11) H(4) 3.366 .
H(11) H(7) 3.012 1_565
H(11) H(9) 3.381 1_565
H(11) H(10) 1.600 .
H(11) H(12) 1.600 .
H(11) H(13) 2.455 1_565
H(11) H(15) 3.404 1_565
H(11) H(18) 3.305 .
H(12) P(2) 2.780 .
H(12) O(4) 2.017 .
H(12) O(5) 3.138 .
H(12) O(6) 2.621 .
H(12) C(1) 3.187 4_565
H(12) C(6) 2.976 .
H(12) H(1) 2.879 4_565
H(12) H(2) 3.197 4_565
H(12) H(3) 2.953 4_565
H(12) H(10) 1.600 .
H(12) H(11) 1.600 .
H(12) H(13) 3.258 1_565
H(12) H(15) 3.545 1_565
H(12) H(17) 3.494 .
H(12) H(18) 2.451 .
H(13) Pt(1) 3.075 .
H(13) Br(1) 3.182 3_445
H(13) P(2) 2.789 .
H(13) O(5) 1.992 .
H(13) C(4) 3.055 1_545
H(13) H(6) 3.295 3_455
H(13) H(9) 3.012 .
H(13) H(10) 2.996 1_545
H(13) H(11) 2.455 1_545
H(13) H(12) 3.258 1_545
H(13) H(14) 1.600 .
H(13) H(15) 1.600 .
H(14) Br(1) 3.318 3_445
H(14) Br(2) 3.386 3_445
H(14) P(2) 3.428 .
H(14) O(4) 3.271 3_455
H(14) O(5) 1.992 .
H(14) C(2) 3.472 3_455
H(14) C(6) 3.064 3_455
H(14) H(4) 3.312 3_455
H(14) H(6) 2.784 3_455
H(14) H(13) 1.600 .
H(14) H(15) 1.600 .
H(14) H(16) 2.785 3_455
H(14) H(18) 2.477 3_455
H(15) P(2) 2.901 .
H(15) O(3) 2.841 4_555
H(15) O(5) 1.992 .
H(15) O(6) 2.985 .
H(15) C(1) 3.504 4_555
H(15) C(3) 3.395 4_555
H(15) C(6) 3.468 3_455
H(15) H(1) 3.344 4_555
H(15) H(3) 2.840 4_555
H(15) H(8) 2.944 4_555
H(15) H(11) 3.404 1_545
H(15) H(12) 3.545 1_545
H(15) H(13) 1.600 .
H(15) H(14) 1.600 .
H(15) H(16) 3.124 3_455
H(15) H(18) 2.989 3_455
H(16) Pt(1) 3.352 .
H(16) Br(2) 2.860 .
H(16) P(2) 2.791 .
H(16) O(3) 3.184 2_555
H(16) O(4) 3.293 .
H(16) O(5) 3.137 3_555
H(16) O(6) 2.002 .
H(16) C(3) 3.511 2_555
H(16) C(5) 3.171 3_555
H(16) H(5) 3.480 2_545
H(16) H(7) 3.505 2_555
H(16) H(8) 3.231 2_555
H(16) H(14) 2.785 3_555
H(16) H(15) 3.124 3_555
H(16) H(17) 1.600 .
H(16) H(18) 1.600 .
H(17) Br(1) 2.841 2_555
H(17) P(2) 3.429 .
H(17) O(2) 3.488 2_555
H(17) O(3) 2.695 2_555
H(17) O(6) 2.002 .
H(17) C(3) 3.346 2_555
H(17) C(3) 3.539 4_555
H(17) H(2) 3.103 4_565
H(17) H(5) 3.031 2_545
H(17) H(7) 3.156 2_555
H(17) H(8) 3.526 2_555
H(17) H(8) 2.908 4_555
H(17) H(9) 3.296 4_555
H(17) H(12) 3.494 .
H(17) H(16) 1.600 .
H(17) H(18) 1.600 .
H(18) Br(2) 3.521 1_565
H(18) P(2) 2.847 .
H(18) O(2) 3.471 2_555
H(18) O(3) 3.099 2_555
H(18) O(4) 2.702 .
H(18) O(6) 2.002 .
H(18) C(4) 2.957 .
H(18) C(5) 3.124 3_555
H(18) H(2) 3.307 4_565
H(18) H(11) 3.305 .
H(18) H(12) 2.451 .
H(18) H(14) 2.477 3_555
H(18) H(15) 2.989 3_555
H(18) H(16) 1.600 .
H(18) H(17) 1.600 .

loop_
_geom_torsion_atom_site_label_1
_geom_torsion_atom_site_label_2
_geom_torsion_atom_site_label_3
_geom_torsion_atom_site_label_4
_geom_torsion
Br(1) Pt(1) P(1) O(1) 165.2(2)
Br(1) Pt(1) P(1) O(2) -70.0(2)
Br(1) Pt(1) P(1) O(3) 43.8(3)
Br(2) Pt(1) P(2) O(4) 138.1(2)
Br(2) Pt(1) P(2) O(5) -102.4(3)
Br(2) Pt(1) P(2) O(6) 16.8(3)
P(1) Pt(1) P(2) O(4) -44.6(2)
P(1) Pt(1) P(2) O(5) 74.9(3)
P(1) Pt(1) P(2) O(6) -165.8(3)
P(2) Pt(1) P(1) O(1) -17.7(3)
P(2) Pt(1) P(1) O(2) 107.1(3)
P(2) Pt(1) P(1) O(3) -139.1(3)
Pt(1) P(1) O(1) C(1) 175.3(6)
Pt(1) P(1) O(2) C(2) -59.3(7)
Pt(1) P(1) O(3) C(3) 50.9(7)
O(1) P(1) O(2) C(2) 68.1(7)
O(2) P(1) O(1) C(1) 46.1(7)
O(1) P(1) O(3) C(3) -74.6(7)
O(3) P(1) O(1) C(1) -56.9(7)
O(2) P(1) O(3) C(3) 174.8(6)
O(3) P(1) O(2) C(2) 176.3(6)
Pt(1) P(2) O(4) C(4) 177.0(6)
Pt(1) P(2) O(5) C(5) 45.0(8)
Pt(1) P(2) O(6) C(6) 67.1(7)
O(4) P(2) O(5) C(5) 167.6(7)
O(5) P(2) O(4) C(4) 51.0(7)
O(4) P(2) O(6) C(6) -56.9(7)
O(6) P(2) O(4) C(4) -54.7(7)
O(5) P(2) O(6) C(6) -165.7(7)
O(6) P(2) O(5) C(5) -83.2(7)
